data_7002376
loop_
_publ_author_name
'Kamps, Ina'
'Langlitz, Irina'
'Mix, Andreas'
'Neumann, Beate'
'Stammler, Hans-Georg'
'Mitzel, Norbert W.'

_publ_section_title
;
 Transmetallation and silylation products of aminal carbanions
;
_journal_issue 39
_journal_name_full 'Dalton Transactions'
_journal_page_first 8363
_journal_page_last 8369
_journal_paper_doi 10.1039/b911925f
_journal_year 2009
_chemical_formula_moiety 'C11 H28 Ga N3 Si'
_chemical_formula_sum 'C11 H28 Ga N3 Si'
_chemical_formula_weight 300.17
_chemical_name_systematic ?
_space_group_IT_number 14
_symmetry_cell_setting monoclinic
_symmetry_space_group_name_Hall '-P 2yn'
_symmetry_space_group_name_H-M 'P 1 21/n 1'
_atom_sites_solution_hydrogens geom
_atom_sites_solution_primary direct
_atom_sites_solution_secondary difmap
_audit_creation_method SHELXL-97
_cell_angle_alpha 90.00
_cell_angle_beta 90.9260(15)
_cell_angle_gamma 90.00
_cell_formula_units_Z 4
_cell_length_a 6.69260(10)
_cell_length_b 19.4695(5)
_cell_length_c 12.1088(3)
_cell_measurement_reflns_used 30021
_cell_measurement_temperature 100(2)
_cell_measurement_theta_max 27.485
_cell_measurement_theta_min 2.910
_cell_volume 1577.59(6)
_computing_cell_refinement 'HKL Scalepack (Otwinowski & Minor 1997)'
_computing_data_collection 'Collect, Bruker AXS, 2004'
_computing_data_reduction 'Denzo and Scalepack (Otwinowski & Minor, 1997)'
_computing_molecular_graphics 'SHELXTL-PLUS (1990)'
_computing_publication_material 'SHELXL-97 (Sheldrick, 1997)'
_computing_structure_refinement 'SHELXL-97 (Sheldrick, 1997)'
_computing_structure_solution 'SHELXS-97 (Sheldrick, 1990)'
_diffrn_ambient_temperature 100(2)
_diffrn_measured_fraction_theta_full 0.999
_diffrn_measured_fraction_theta_max 0.999
_diffrn_measurement_device_type KappaCCD
_diffrn_measurement_method CCD
_diffrn_radiation_monochromator graphite
_diffrn_radiation_source 'fine-focus sealed tube'
_diffrn_radiation_type MoK\a
_diffrn_radiation_wavelength 0.71073
_diffrn_reflns_av_R_equivalents 0.039
_diffrn_reflns_av_sigmaI/netI 0.0241
_diffrn_reflns_limit_h_max 8
_diffrn_reflns_limit_h_min -8
_diffrn_reflns_limit_k_max 25
_diffrn_reflns_limit_k_min -25
_diffrn_reflns_limit_l_max 15
_diffrn_reflns_limit_l_min -15
_diffrn_reflns_number 30750
_diffrn_reflns_theta_full 27.48
_diffrn_reflns_theta_max 27.48
_diffrn_reflns_theta_min 3.22
_exptl_absorpt_coefficient_mu 1.803
_exptl_absorpt_correction_T_max 0.8995
_exptl_absorpt_correction_T_min 0.6924
_exptl_absorpt_correction_type multi-scan
_exptl_absorpt_process_details 'Denzo and Scalepack (Otwinowski & Minor, 1997)'
_exptl_crystal_colour Colourless
_exptl_crystal_density_diffrn 1.264
_exptl_crystal_density_method 'not measured'
_exptl_crystal_description fragment
_exptl_crystal_F_000 640
_exptl_crystal_size_max 0.22
_exptl_crystal_size_mid 0.08
_exptl_crystal_size_min 0.06
_refine_diff_density_max 0.591
_refine_diff_density_min -0.454
_refine_diff_density_rms 0.065
_refine_ls_extinction_method none
_refine_ls_goodness_of_fit_ref 1.075
_refine_ls_hydrogen_treatment constr
_refine_ls_matrix_type full
_refine_ls_number_parameters 152
_refine_ls_number_reflns 3617
_refine_ls_number_restraints 0
_refine_ls_restrained_S_all 1.075
_refine_ls_R_factor_all 0.0340
_refine_ls_R_factor_gt 0.0264
_refine_ls_shift/su_max 0.002
_refine_ls_shift/su_mean 0.000
_refine_ls_structure_factor_coef Fsqd
_refine_ls_weighting_details 'calc w=1/[\s^2^(Fo^2^)+(0.0336P)^2^+0.4766P] where P=(Fo^2^+2Fc^2^)/3'
_refine_ls_weighting_scheme calc
_refine_ls_wR_factor_gt 0.0651
_refine_ls_wR_factor_ref 0.0683
_reflns_number_gt 3084
_reflns_number_total 3617
_reflns_threshold_expression >2sigma(I)
_cod_data_source_file b911925f.txt
_cod_data_source_block compound4b
_cod_depositor_comments
;
The following automatic conversions were performed:
'_symmetry_cell_setting' value 'Monoclinic' changed to 'monoclinic'
according to '/home/saulius/struct/CIF-dictionaries/cif_core.dic'
dictionary named 'cif_core.dic' version 2.4.1 from 2010-06-29.

Automatic conversion script
Id: cif_fix_enum 1527 2010-12-29 10:47:43Z saulius 
;
_cod_original_sg_symbol_H-M 'P 21/n'
_cod_database_code 7002376

loop_
_symmetry_equiv_pos_as_xyz
'x, y, z'
'-x+1/2, y+1/2, -z+1/2'
'-x, -y, -z'
'x-1/2, -y-1/2, z-1/2'

loop_
_atom_site_label
_atom_site_type_symbol
_atom_site_fract_x
_atom_site_fract_y
_atom_site_fract_z
_atom_site_U_iso_or_equiv
_atom_site_adp_type
_atom_site_occupancy
_atom_site_symmetry_multiplicity
_atom_site_calc_flag
_atom_site_refinement_flags
_atom_site_disorder_assembly
_atom_site_disorder_group
Ga1 Ga 0.61436(3) 0.252839(8) 0.238750(14) 0.01952(7) Uani 1 1 d . . .
Si1 Si 0.46837(6) 0.11769(2) 0.35119(4) 0.02012(11) Uani 1 1 d . . .
N1 N 0.56851(19) 0.16288(7) 0.13866(10) 0.0183(3) Uani 1 1 d . . .
N2 N 0.5851(2) 0.03907(7) 0.15428(11) 0.0209(3) Uani 1 1 d . . .
N3 N 0.6764(2) 0.09468(7) -0.01449(11) 0.0220(3) Uani 1 1 d . . .
C1 C 0.6102(2) 0.10376(8) 0.21517(13) 0.0190(3) Uani 1 1 d . . .
H1 H 0.7555 0.1068 0.2351 0.023 Uiso 1 1 calc R . .
C2 C 0.7191(2) 0.03761(8) 0.05982(13) 0.0227(3) Uani 1 1 d . . .
H2A H 0.8595 0.0404 0.0864 0.027 Uiso 1 1 calc R . .
H2B H 0.7019 -0.0063 0.0195 0.027 Uiso 1 1 calc R . .
C3 C 0.7045(2) 0.15908(8) 0.04426(13) 0.0209(3) Uani 1 1 d . . .
H3A H 0.6777 0.1980 -0.0065 0.025 Uiso 1 1 calc R . .
H3B H 0.8446 0.1627 0.0711 0.025 Uiso 1 1 calc R . .
C4 C 0.3572(2) 0.16360(8) 0.09904(13) 0.0220(3) Uani 1 1 d . . .
H4A H 0.3412 0.1977 0.0401 0.033 Uiso 1 1 calc R . .
H4B H 0.2699 0.1755 0.1604 0.033 Uiso 1 1 calc R . .
H4C H 0.3210 0.1181 0.0706 0.033 Uiso 1 1 calc R . .
C5 C 0.6318(3) -0.02023(9) 0.22465(14) 0.0261(4) Uani 1 1 d . . .
H5A H 0.6205 -0.0625 0.1810 0.039 Uiso 1 1 calc R . .
H5B H 0.5378 -0.0220 0.2858 0.039 Uiso 1 1 calc R . .
H5C H 0.7684 -0.0159 0.2542 0.039 Uiso 1 1 calc R . .
C6 C 0.8076(3) 0.09213(9) -0.10993(14) 0.0284(4) Uani 1 1 d . . .
H6A H 0.9471 0.0962 -0.0849 0.043 Uiso 1 1 calc R . .
H6B H 0.7748 0.1301 -0.1602 0.043 Uiso 1 1 calc R . .
H6C H 0.7888 0.0483 -0.1487 0.043 Uiso 1 1 calc R . .
C7 C 0.9059(3) 0.25806(9) 0.26837(16) 0.0305(4) Uani 1 1 d . . .
H7A H 0.9761 0.2632 0.1984 0.046 Uiso 1 1 calc R . .
H7B H 0.9507 0.2159 0.3054 0.046 Uiso 1 1 calc R . .
H7C H 0.9351 0.2977 0.3159 0.046 Uiso 1 1 calc R . .
C8 C 0.5036(3) 0.32586(9) 0.14198(15) 0.0306(4) Uani 1 1 d . . .
H8A H 0.5465 0.3708 0.1698 0.046 Uiso 1 1 calc R . .
H8B H 0.3573 0.3234 0.1415 0.046 Uiso 1 1 calc R . .
H8C H 0.5520 0.3195 0.0667 0.046 Uiso 1 1 calc R . .
C9 C 0.4540(2) 0.21257(8) 0.36121(13) 0.0227(3) Uani 1 1 d . . .
H9A H 0.5082 0.2281 0.4336 0.027 Uiso 1 1 calc R . .
H9B H 0.3132 0.2278 0.3545 0.027 Uiso 1 1 calc R . .
C10 C 0.6289(3) 0.08194(10) 0.46503(14) 0.0293(4) Uani 1 1 d . . .
H10A H 0.7591 0.1049 0.4654 0.044 Uiso 1 1 calc R . .
H10B H 0.6476 0.0326 0.4534 0.044 Uiso 1 1 calc R . .
H10C H 0.5641 0.0895 0.5360 0.044 Uiso 1 1 calc R . .
C11 C 0.2187(2) 0.07395(9) 0.34768(14) 0.0265(4) Uani 1 1 d . . .
H11A H 0.1485 0.0836 0.4164 0.040 Uiso 1 1 calc R . .
H11B H 0.2378 0.0243 0.3401 0.040 Uiso 1 1 calc R . .
H11C H 0.1395 0.0911 0.2848 0.040 Uiso 1 1 calc R . .

loop_
_atom_site_aniso_label
_atom_site_aniso_U_11
_atom_site_aniso_U_22
_atom_site_aniso_U_33
_atom_site_aniso_U_23
_atom_site_aniso_U_13
_atom_site_aniso_U_12
Ga1 0.01957(11) 0.01678(11) 0.02218(11) -0.00096(7) -0.00017(7) 0.00053(6)
Si1 0.0200(2) 0.0209(2) 0.0195(2) 0.00037(17) 0.00056(16) -0.00116(17)
N1 0.0182(6) 0.0185(7) 0.0181(6) 0.0007(5) 0.0003(5) 0.0011(5)
N2 0.0229(7) 0.0167(7) 0.0231(7) -0.0007(5) 0.0016(5) 0.0008(5)
N3 0.0242(7) 0.0210(7) 0.0208(6) -0.0026(5) 0.0044(5) 0.0011(5)
C1 0.0177(7) 0.0155(7) 0.0236(8) 0.0014(6) -0.0017(6) 0.0002(6)
C2 0.0227(8) 0.0192(8) 0.0262(8) -0.0025(6) 0.0019(6) 0.0022(6)
C3 0.0223(8) 0.0191(8) 0.0214(8) -0.0010(6) 0.0019(6) 0.0005(6)
C4 0.0190(8) 0.0230(8) 0.0239(8) -0.0016(6) -0.0026(6) 0.0022(6)
C5 0.0313(9) 0.0174(8) 0.0296(9) 0.0030(7) -0.0006(7) 0.0016(7)
C6 0.0307(9) 0.0306(9) 0.0240(8) -0.0032(7) 0.0082(7) 0.0018(7)
C7 0.0218(9) 0.0281(10) 0.0415(12) -0.0048(8) -0.0019(8) -0.0023(7)
C8 0.0392(10) 0.0235(9) 0.0291(9) 0.0031(7) 0.0013(8) 0.0062(7)
C9 0.0238(8) 0.0227(9) 0.0217(8) -0.0033(6) 0.0010(6) -0.0007(6)
C10 0.0322(10) 0.0308(9) 0.0248(9) 0.0039(7) -0.0045(7) -0.0056(7)
C11 0.0227(8) 0.0289(9) 0.0281(9) 0.0005(7) 0.0029(7) -0.0031(7)

loop_
_atom_type_symbol
_atom_type_description
_atom_type_scat_dispersion_real
_atom_type_scat_dispersion_imag
_atom_type_scat_source
C C 0.0033 0.0016 'International Tables Vol C Tables 4.2.6.8 and 6.1.1.4'
H H 0.0000 0.0000 'International Tables Vol C Tables 4.2.6.8 and 6.1.1.4'
Ga Ga 0.2307 1.6083 'International Tables Vol C Tables 4.2.6.8 and 6.1.1.4'
N N 0.0061 0.0033 'International Tables Vol C Tables 4.2.6.8 and 6.1.1.4'
Si Si 0.0817 0.0704 'International Tables Vol C Tables 4.2.6.8 and 6.1.1.4'

loop_
_geom_angle_atom_site_label_1
_geom_angle_atom_site_label_2
_geom_angle_atom_site_label_3
_geom_angle
_geom_angle_site_symmetry_1
_geom_angle_site_symmetry_3
_geom_angle_publ_flag
C8 Ga1 C7 115.40(8) . . ?
C8 Ga1 C9 121.28(7) . . ?
C7 Ga1 C9 115.08(8) . . ?
C8 Ga1 N1 101.70(7) . . ?
C7 Ga1 N1 105.97(6) . . ?
C9 Ga1 N1 91.44(6) . . ?
C9 Si1 C10 110.66(8) . . ?
C9 Si1 C11 114.01(8) . . ?
C10 Si1 C11 110.42(8) . . ?
C9 Si1 C1 102.84(7) . . ?
C10 Si1 C1 106.97(8) . . ?
C11 Si1 C1 111.49(7) . . ?
C3 N1 C4 110.26(12) . . ?
C3 N1 C1 109.23(12) . . ?
C4 N1 C1 111.89(12) . . ?
C3 N1 Ga1 113.19(9) . . ?
C4 N1 Ga1 107.50(9) . . ?
C1 N1 Ga1 104.68(9) . . ?
C2 N2 C5 108.13(13) . . ?
C2 N2 C1 110.02(12) . . ?
C5 N2 C1 111.24(13) . . ?
C3 N3 C2 109.51(12) . . ?
C3 N3 C6 109.99(13) . . ?
C2 N3 C6 110.38(13) . . ?
N2 C1 N1 109.23(12) . . ?
N2 C1 Si1 119.65(11) . . ?
N1 C1 Si1 109.24(10) . . ?
N2 C1 H1 105.9 . . ?
N1 C1 H1 105.9 . . ?
Si1 C1 H1 105.9 . . ?
N3 C2 N2 110.59(13) . . ?
N3 C2 H2A 109.5 . . ?
N2 C2 H2A 109.5 . . ?
N3 C2 H2B 109.5 . . ?
N2 C2 H2B 109.5 . . ?
H2A C2 H2B 108.1 . . ?
N3 C3 N1 110.28(12) . . ?
N3 C3 H3A 109.6 . . ?
N1 C3 H3A 109.6 . . ?
N3 C3 H3B 109.6 . . ?
N1 C3 H3B 109.6 . . ?
H3A C3 H3B 108.1 . . ?
N1 C4 H4A 109.5 . . ?
N1 C4 H4B 109.5 . . ?
H4A C4 H4B 109.5 . . ?
N1 C4 H4C 109.5 . . ?
H4A C4 H4C 109.5 . . ?
H4B C4 H4C 109.5 . . ?
N2 C5 H5A 109.5 . . ?
N2 C5 H5B 109.5 . . ?
H5A C5 H5B 109.5 . . ?
N2 C5 H5C 109.5 . . ?
H5A C5 H5C 109.5 . . ?
H5B C5 H5C 109.5 . . ?
N3 C6 H6A 109.5 . . ?
N3 C6 H6B 109.5 . . ?
H6A C6 H6B 109.5 . . ?
N3 C6 H6C 109.5 . . ?
H6A C6 H6C 109.5 . . ?
H6B C6 H6C 109.5 . . ?
Ga1 C7 H7A 109.5 . . ?
Ga1 C7 H7B 109.5 . . ?
H7A C7 H7B 109.5 . . ?
Ga1 C7 H7C 109.5 . . ?
H7A C7 H7C 109.5 . . ?
H7B C7 H7C 109.5 . . ?
Ga1 C8 H8A 109.5 . . ?
Ga1 C8 H8B 109.5 . . ?
H8A C8 H8B 109.5 . . ?
Ga1 C8 H8C 109.5 . . ?
H8A C8 H8C 109.5 . . ?
H8B C8 H8C 109.5 . . ?
Si1 C9 Ga1 108.20(8) . . ?
Si1 C9 H9A 110.1 . . ?
Ga1 C9 H9A 110.1 . . ?
Si1 C9 H9B 110.1 . . ?
Ga1 C9 H9B 110.1 . . ?
H9A C9 H9B 108.4 . . ?
Si1 C10 H10A 109.5 . . ?
Si1 C10 H10B 109.5 . . ?
H10A C10 H10B 109.5 . . ?
Si1 C10 H10C 109.5 . . ?
H10A C10 H10C 109.5 . . ?
H10B C10 H10C 109.5 . . ?
Si1 C11 H11A 109.5 . . ?
Si1 C11 H11B 109.5 . . ?
H11A C11 H11B 109.5 . . ?
Si1 C11 H11C 109.5 . . ?
H11A C11 H11C 109.5 . . ?
H11B C11 H11C 109.5 . . ?

loop_
_geom_bond_atom_site_label_1
_geom_bond_atom_site_label_2
_geom_bond_distance
_geom_bond_site_symmetry_2
_geom_bond_publ_flag
Ga1 C8 1.9789(17) . ?
Ga1 C7 1.9808(18) . ?
Ga1 C9 2.0042(16) . ?
Ga1 N1 2.1492(13) . ?
Si1 C9 1.8539(17) . ?
Si1 C10 1.8684(17) . ?
Si1 C11 1.8751(17) . ?
Si1 C1 1.9333(16) . ?
N1 C3 1.4742(19) . ?
N1 C4 1.486(2) . ?
N1 C1 1.501(2) . ?
N2 C2 1.465(2) . ?
N2 C5 1.466(2) . ?
N2 C1 1.468(2) . ?
N3 C3 1.452(2) . ?
N3 C2 1.455(2) . ?
N3 C6 1.463(2) . ?
C1 H1 1.0000 . ?
C2 H2A 0.9900 . ?
C2 H2B 0.9900 . ?
C3 H3A 0.9900 . ?
C3 H3B 0.9900 . ?
C4 H4A 0.9800 . ?
C4 H4B 0.9800 . ?
C4 H4C 0.9800 . ?
C5 H5A 0.9800 . ?
C5 H5B 0.9800 . ?
C5 H5C 0.9800 . ?
C6 H6A 0.9800 . ?
C6 H6B 0.9800 . ?
C6 H6C 0.9800 . ?
C7 H7A 0.9800 . ?
C7 H7B 0.9800 . ?
C7 H7C 0.9800 . ?
C8 H8A 0.9800 . ?
C8 H8B 0.9800 . ?
C8 H8C 0.9800 . ?
C9 H9A 0.9900 . ?
C9 H9B 0.9900 . ?
C10 H10A 0.9800 . ?
C10 H10B 0.9800 . ?
C10 H10C 0.9800 . ?
C11 H11A 0.9800 . ?
C11 H11B 0.9800 . ?
C11 H11C 0.9800 . ?
